data_1537106
loop_
_publ_author_name
'Frisch, G.'
'Becker, K.D.'
'Hoch, C.'
'Roehr, C.'
'Niemeier, D.'
'Zoennchen, P.'

_publ_section_title
;
 Alkaline metal stannide-stannates: "double salts" with Zintl (Sn4)(4-)
 and stannate (Sn O3)(4-) anions
;
_journal_name_full 'Zeitschrift fuer Anorganische und Allgemeine Chemie'
_journal_page_first 1661
_journal_page_last 1672
_journal_volume 629
_journal_year 2003
_chemical_formula_sum 'Cs23 O14.15 Sn8'
_chemical_name_systematic 'Cs23 (Sn4) (Sn O3)4 O2.15'
_space_group_IT_number 14
_symmetry_space_group_name_Hall '-P 2ybc'
_symmetry_space_group_name_H-M 'P 1 21/c 1'
_cell_angle_alpha 90
_cell_angle_beta 97.06
_cell_angle_gamma 90
_cell_formula_units_Z 4
_cell_length_a 20.426
_cell_length_b 11.854
_cell_length_c 24.811
_cell_volume 5961.934
_citation_journal_id_ASTM ZAACAB
_cod_data_source_file Frisch_ZAACAB_2003_1134.cif
_cod_data_source_block Cs23O14.15Sn8
_cod_database_code 1537106

loop_
_symmetry_equiv_pos_as_xyz
x,y,z
-x,y+1/2,-z+1/2
-x,-y,-z
x,-y-1/2,z-1/2

loop_
_atom_site_label
_atom_site_type_symbol
_atom_site_fract_x
_atom_site_fract_y
_atom_site_fract_z
_atom_site_occupancy
_atom_site_U_iso_or_equiv
Cs28 Cs+1 0.14254 0.0627 0.46753 0.859 0.0
Sn6 Sn+2 0.48911 0.24808 0.06785 1 0.0
Sn4 Sn-1 0.24044 0.2418 0.25542 1 0.0
Cs18 Cs+1 0.14076 0.59116 0.36883 0.859 0.0
Cs3 Cs+1 0.66219 0.42654 0.0063 1 0.0
Cs17 Cs+1 0.0188 0.645 0.1055 0.141 0.0
Cs26 Cs+1 0.11613 0.9227 0.33265 0.859 0.0
O9 O-2 0.1314 0.705 0.1522 0.859 0.0
Cs14 Cs+1 0.24344 0.57898 0.21273 1 0.0
O13 O-2 0.7602 0.248 0.0539 1 0.0
Cs6 Cs+1 0.15852 0.274 0.103 1 0.0
Cs25 Cs+1 0.1457 0.059 -0.0316 0.141 0.0
Cs2 Cs+1 0.67079 0.0645 0.00779 1 0.0
Cs1 Cs+1 0.56326 0.07842 0.20657 1 0.0
Cs13 Cs+1 0.77561 0.40649 0.29243 1 0.0
Sn1 Sn-1 0.29654 0.37062 0.35092 1 0.0
Sn8 Sn+2 0.02017 0.75718 0.44429 1 0.0
Cs31 Cs+1 0.055 0.391 0.192 0.141 0.0
O1 O-2 0.5446 0.1131 0.3182 1 0.0
Sn7 Sn+2 0.09021 0.72037 0.22395 1 0.0
O3 O-2 0.6523 0.2513 0.2693 1 0.0
Cs27 Cs+1 0.1373 0.908 0.3678 0.141 0.0
Cs20 Cs+1 0.05539 0.11307 0.19158 0.859 0.0
O15 O-2 0.2345 0.472 0.0634 1 0.0
O8 O-2 0.0672 0.8795 0.2189 0.859 0.0
Sn3 Sn-1 0.17132 0.2544 0.35212 1 0.0
Cs22 Cs+1 0.01395 0.85093 0.105 0.859 0.0
Cs5 Cs+1 0.20492 0.756 0.0672 1 0.0
O14 O-2 0.2311 0.03 0.0682 1 0.0
Cs21 Cs+1 0.0581 0.099 0.2361 0.141 0.0
Cs29 Cs+1 0.1091 0.049 0.5026 0.141 0.0
O12 O-2 0.0545 0.292 0.009 0.859 0.0
Cs4 Cs+1 0.48271 0.08416 0.428 1 0.0
Cs24 Cs+1 0.09974 0.0468 0.00392 0.859 0.0
Cs7 Cs+1 0.43475 0.24658 0.27238 1 0.0
Cs8 Cs+1 0.37605 0.42189 0.14033 1 0.0
O4 O-2 0.4312 0.1168 0.0387 1 0.0
Cs15 Cs+1 0.31383 0.25154 0.00384 1 0.0
Cs11 Cs+1 0.70414 0.2584 0.15709 1 0.0
O11 O-2 0.0201 0.3337 0.1286 0.859 0.0
Cs16 Cs+1 0.04885 0.54997 0.08149 0.859 0.0
O5 O-2 0.4304 0.3779 0.0407 1 0.0
Cs10 Cs+1 0.37368 0.07003 0.1412 1 0.0
O6 O-2 0.4743 0.2457 0.1476 1 0.0
O2 O-2 0.5396 0.3849 0.3225 1 0.0
Cs19 Cs+1 0.1279 0.578 0.338 0.141 0.0
Cs23 Cs+1 0.0514 0.953 0.0813 0.141 0.0
Cs30 Cs+1 0.05939 0.40409 0.23531 0.859 0.0
Sn2 Sn-1 0.29227 0.12069 0.35421 1 0.0
Cs9 Cs+1 0.56334 0.41938 0.20823 1 0.0
O10 O-2 0.0011 0.5903 0.4237 0.859 0.0
Sn5 Sn+2 0.60572 0.24841 0.33751 1 0.0
Cs12 Cs+1 0.48532 0.41603 0.42927 1 0.0
O7 O-2 0.1729 0.7303 0.2781 0.859 0.0
